data_7206166
loop_
_publ_author_name
'Herrero, Santiago'
'Jim\'enez-Aparicio, Reyes'
'Perles, Josefina'
'Priego, Jos\'e L.'
'Saguar, Susana'
'Urbanos, Francisco A.'

_publ_section_title
;
 Microwave methods for the synthesis of paddlewheel diruthenium
 compounds with N,N-donor ligands
;
_journal_issue 7
_journal_name_full 'Green Chemistry'
_journal_page_first 1885
_journal_paper_doi 10.1039/c0gc00800a
_journal_volume 13
_journal_year 2011
_chemical_formula_moiety 'C52 H44 Cl N8 O5.25 Ru2'
_chemical_formula_sum 'C52 H44 Cl N8 O5.25 Ru2'
_chemical_formula_weight 1102.57
_chemical_name_systematic
;
?
;
_space_group_IT_number 130
_symmetry_cell_setting tetragonal
_symmetry_space_group_name_Hall '-P 4a 2ac'
_symmetry_space_group_name_H-M 'P 4/n c c :2'
_atom_sites_solution_hydrogens geom
_atom_sites_solution_primary direct
_atom_sites_solution_secondary difmap
_audit_creation_method SHELXL-97
_cell_angle_alpha 90.00
_cell_angle_beta 90.00
_cell_angle_gamma 90.00
_cell_formula_units_Z 4
_cell_length_a 15.028(2)
_cell_length_b 15.028(2)
_cell_length_c 21.962(4)
_cell_measurement_temperature 293(2)
_cell_volume 4959.9(13)
_computing_structure_refinement 'SHELXL-97 (Sheldrick, 1997)'
_diffrn_ambient_temperature 293(2)
_diffrn_measured_fraction_theta_full 0.976
_diffrn_measured_fraction_theta_max 0.976
_diffrn_radiation_monochromator graphite
_diffrn_radiation_source 'fine-focus sealed tube'
_diffrn_radiation_type MoK\a
_diffrn_radiation_wavelength 0.71073
_diffrn_reflns_av_R_equivalents 0.0744
_diffrn_reflns_av_sigmaI/netI 0.0387
_diffrn_reflns_limit_h_max 20
_diffrn_reflns_limit_h_min -17
_diffrn_reflns_limit_k_max 20
_diffrn_reflns_limit_k_min -20
_diffrn_reflns_limit_l_max 29
_diffrn_reflns_limit_l_min -29
_diffrn_reflns_number 43783
_diffrn_reflns_theta_full 29.05
_diffrn_reflns_theta_max 29.05
_diffrn_reflns_theta_min 1.85
_exptl_absorpt_coefficient_mu 0.719
_exptl_absorpt_correction_T_max 0.9381
_exptl_absorpt_correction_T_min 0.8027
_exptl_absorpt_correction_type multi-scan
_exptl_absorpt_process_details sadabs
_exptl_crystal_colour 'dark green'
_exptl_crystal_density_diffrn 1.476
_exptl_crystal_density_method 'not measured'
_exptl_crystal_description prismatic
_exptl_crystal_F_000 2236
_exptl_crystal_size_max 0.32
_exptl_crystal_size_mid 0.15
_exptl_crystal_size_min 0.09
_refine_diff_density_max 0.759
_refine_diff_density_min -0.893
_refine_diff_density_rms 0.084
_refine_ls_extinction_method none
_refine_ls_goodness_of_fit_ref 1.089
_refine_ls_hydrogen_treatment refxyz
_refine_ls_matrix_type full
_refine_ls_number_parameters 167
_refine_ls_number_reflns 3249
_refine_ls_number_restraints 0
_refine_ls_restrained_S_all 1.089
_refine_ls_R_factor_all 0.1307
_refine_ls_R_factor_gt 0.0471
_refine_ls_shift/su_max 0.022
_refine_ls_shift/su_mean 0.004
_refine_ls_structure_factor_coef Fsqd
_refine_ls_weighting_details 'calc w=1/[\s^2^(Fo^2^)+(0.0527P)^2^+13.3051P] where P=(Fo^2^+2Fc^2^)/3'
_refine_ls_weighting_scheme calc
_refine_ls_wR_factor_gt 0.1055
_refine_ls_wR_factor_ref 0.1679
_reflns_number_gt 1423
_reflns_number_total 3249
_reflns_threshold_expression >2sigma(I)
_cod_data_source_file c0gc00800a.txt
_cod_data_source_block Jru2dpf4
_cod_depositor_comments
;
The following automatic conversions were performed:

'_symmetry_cell_setting' value 'Tetragonal' changed to 'tetragonal'
according to /home/saulius/struct/CIF-dictionaries/cif_core.dic
dictionary named 'cif_core.dic' version 2.4.1 from 2010-06-29.

Automatic conversion script
Id: cif_fix_values 1715 2011-07-08 13:25:40Z adriana 
;
_cod_original_cell_volume 4960.2(14)
_cod_original_sg_symbol_H-M 'P 4/ncc'
_cod_database_code 7206166

loop_
_symmetry_equiv_pos_as_xyz
'x, y, z'
'-x+1/2, -y+1/2, z'
'-y+1/2, x, z'
'y, -x+1/2, z'
'-x, y+1/2, -z+1/2'
'x+1/2, -y, -z+1/2'
'y+1/2, x+1/2, -z+1/2'
'-y, -x, -z+1/2'
'-x, -y, -z'
'x-1/2, y-1/2, -z'
'y-1/2, -x, -z'
'-y, x-1/2, -z'
'x, -y-1/2, z-1/2'
'-x-1/2, y, z-1/2'
'-y-1/2, -x-1/2, z-1/2'
'y, x, z-1/2'

loop_
_atom_site_label
_atom_site_type_symbol
_atom_site_fract_x
_atom_site_fract_y
_atom_site_fract_z
_atom_site_U_iso_or_equiv
_atom_site_adp_type
_atom_site_occupancy
_atom_site_symmetry_multiplicity
_atom_site_calc_flag
_atom_site_refinement_flags
_atom_site_disorder_assembly
_atom_site_disorder_group
O1 O 0.286(3) 0.674(3) 0.270(3) 0.24(3) Uani 0.53(7) 1 d P . .
O2 O 0.194(2) 0.694(2) 0.2500 0.31(5) Uani 0.63(11) 2 d SP . .
O3 O 0.2500 0.7500 0.308(4) 0.44(6) Uani 0.77(17) 2 d SP . .
Ru1 Ru 0.2500 0.2500 0.26168(3) 0.0421(2) Uani 1 4 d S . .
Ru2 Ru 0.2500 0.2500 0.15493(3) 0.0451(2) Uani 1 4 d S . .
Cl1 Cl 0.2500 0.2500 0.37167(11) 0.0542(6) Uani 1 4 d S . .
N1 N 0.1720(3) 0.1350(3) 0.2573(2) 0.0544(12) Uani 1 1 d . . .
N2 N 0.2008(3) 0.1229(3) 0.15414(19) 0.0533(11) Uani 1 1 d . . .
C1 C 0.1653(4) 0.0923(4) 0.2053(3) 0.0537(14) Uani 1 1 d . . .
H1 H 0.1345 0.0387 0.2044 0.064 Uiso 1 1 calc R . .
C2 C 0.1141(4) 0.1003(4) 0.3047(2) 0.0556(14) Uani 1 1 d . . .
C3 C 0.0251(5) 0.1136(6) 0.3019(3) 0.086(2) Uani 1 1 d . . .
H3 H 0.0011 0.1482 0.2708 0.103 Uiso 1 1 calc R . .
C4 C -0.0307(6) 0.0755(6) 0.3455(4) 0.108(3) Uani 1 1 d . . .
H4 H -0.0919 0.0840 0.3428 0.129 Uiso 1 1 calc R . .
C5 C 0.0026(7) 0.0268(6) 0.3913(3) 0.097(3) Uani 1 1 d . . .
H5 H -0.0350 0.0016 0.4202 0.116 Uiso 1 1 calc R . .
C6 C 0.0921(7) 0.0147(5) 0.3950(3) 0.097(3) Uani 1 1 d . . .
H6 H 0.1155 -0.0189 0.4267 0.117 Uiso 1 1 calc R . .
C7 C 0.1487(6) 0.0515(5) 0.3525(3) 0.084(2) Uani 1 1 d . . .
H7 H 0.2099 0.0435 0.3559 0.101 Uiso 1 1 calc R . .
C8 C 0.2077(4) 0.0634(4) 0.1042(3) 0.0573(15) Uani 1 1 d . . .
C9 C 0.1923(4) 0.0938(5) 0.0454(3) 0.0719(18) Uani 1 1 d . . .
H9 H 0.1762 0.1528 0.0391 0.086 Uiso 1 1 calc R . .
C10 C 0.2005(5) 0.0373(7) -0.0036(3) 0.090(2) Uani 1 1 d . . .
H10 H 0.1912 0.0592 -0.0427 0.108 Uiso 1 1 calc R . .
C11 C 0.2216(6) -0.0489(7) 0.0040(4) 0.100(3) Uani 1 1 d . . .
H11 H 0.2257 -0.0866 -0.0295 0.119 Uiso 1 1 calc R . .
C12 C 0.2371(5) -0.0808(5) 0.0616(4) 0.095(2) Uani 1 1 d . . .
H12 H 0.2519 -0.1404 0.0671 0.114 Uiso 1 1 calc R . .
C13 C 0.2309(5) -0.0247(5) 0.1117(3) 0.076(2) Uani 1 1 d . . .
H13 H 0.2425 -0.0466 0.1505 0.091 Uiso 1 1 calc R . .

loop_
_atom_site_aniso_label
_atom_site_aniso_U_11
_atom_site_aniso_U_22
_atom_site_aniso_U_33
_atom_site_aniso_U_23
_atom_site_aniso_U_13
_atom_site_aniso_U_12
O1 0.19(4) 0.24(4) 0.29(6) 0.05(3) -0.06(4) -0.04(2)
O2 0.30(5) 0.30(5) 0.34(8) 0.11(4) -0.11(4) -0.14(5)
O3 0.34(9) 0.71(17) 0.26(6) 0.000 0.000 0.09(9)
Ru1 0.0459(3) 0.0459(3) 0.0344(4) 0.000 0.000 0.000
Ru2 0.0495(3) 0.0495(3) 0.0363(4) 0.000 0.000 0.000
Cl1 0.0635(10) 0.0635(10) 0.0357(12) 0.000 0.000 0.000
N1 0.062(3) 0.054(3) 0.046(3) 0.002(2) 0.000(2) -0.004(2)
N2 0.064(3) 0.054(3) 0.041(2) -0.003(2) 0.001(2) -0.001(2)
C1 0.058(3) 0.048(3) 0.055(3) -0.002(3) -0.006(3) -0.002(3)
C2 0.069(4) 0.048(3) 0.050(3) 0.000(3) 0.001(3) -0.012(3)
C3 0.066(5) 0.114(6) 0.078(5) 0.018(4) -0.003(4) -0.019(4)
C4 0.082(6) 0.142(8) 0.100(6) 0.004(6) 0.016(5) -0.036(6)
C5 0.139(9) 0.087(6) 0.065(4) -0.013(4) 0.032(5) -0.056(6)
C6 0.132(8) 0.087(6) 0.073(5) 0.022(4) 0.008(5) -0.001(6)
C7 0.102(6) 0.080(5) 0.069(5) 0.016(4) 0.008(4) 0.008(4)
C8 0.051(3) 0.064(4) 0.057(4) -0.014(3) -0.002(3) -0.004(3)
C9 0.079(5) 0.084(5) 0.053(4) -0.006(3) -0.006(3) 0.000(4)
C10 0.089(6) 0.126(8) 0.056(4) -0.024(5) -0.005(4) -0.002(5)
C11 0.107(7) 0.114(8) 0.078(5) -0.046(5) 0.009(5) -0.004(5)
C12 0.101(6) 0.074(5) 0.111(6) -0.028(5) 0.011(5) 0.001(4)
C13 0.084(5) 0.073(5) 0.071(4) -0.010(4) 0.000(4) 0.006(4)

loop_
_atom_type_symbol
_atom_type_description
_atom_type_scat_dispersion_real
_atom_type_scat_dispersion_imag
_atom_type_scat_source
C C 0.0030 0.0020 'International Tables Vol C Tables 4.2.6.8 and 6.1.1.4'
H H 0.0000 0.0000 'International Tables Vol C Tables 4.2.6.8 and 6.1.1.4'
N N 0.0060 0.0030 'International Tables Vol C Tables 4.2.6.8 and 6.1.1.4'
O O 0.0110 0.0060 'International Tables Vol C Tables 4.2.6.8 and 6.1.1.4'
Cl Cl 0.1480 0.1590 'International Tables Vol C Tables 4.2.6.8 and 6.1.1.4'
Ru Ru -1.2590 0.8360 'International Tables Vol C Tables 4.2.6.8 and 6.1.1.4'

loop_
_geom_angle_atom_site_label_1
_geom_angle_atom_site_label_2
_geom_angle_atom_site_label_3
_geom_angle
_geom_angle_site_symmetry_1
_geom_angle_site_symmetry_3
_geom_angle_publ_flag
O1 O1 O2 99(5) 8_665 . ?
O1 O1 O3 101(5) 8_665 . ?
O2 O1 O3 71(4) . . ?
O1 O2 O1 118(4) 7_455 . ?
O1 O2 O3 82(4) 7_455 . ?
O1 O2 O3 55(3) . . ?
O1 O2 O3 55(3) 7_455 7_455 ?
O1 O2 O3 82(4) . 7_455 ?
O3 O2 O3 94(5) . 7_455 ?
O1 O3 O1 113(5) 2_565 . ?
O1 O3 O2 78(4) 2_565 . ?
O1 O3 O2 53(2) . . ?
O1 O3 O2 53(2) 2_565 2_565 ?
O1 O3 O2 78(4) . 2_565 ?
O2 O3 O2 86(5) . 2_565 ?
N1 Ru1 N1 89.876(11) 2 4 ?
N1 Ru1 N1 174.7(2) 2 . ?
N1 Ru1 N1 89.876(12) 4 . ?
N1 Ru1 N1 89.876(12) 2 3 ?
N1 Ru1 N1 174.7(2) 4 3 ?
N1 Ru1 N1 89.876(11) . 3 ?
N1 Ru1 Ru2 87.34(12) 2 . ?
N1 Ru1 Ru2 87.34(12) 4 . ?
N1 Ru1 Ru2 87.34(12) . . ?
N1 Ru1 Ru2 87.34(12) 3 . ?
N1 Ru1 Cl1 92.66(12) 2 . ?
N1 Ru1 Cl1 92.66(12) 4 . ?
N1 Ru1 Cl1 92.66(12) . . ?
N1 Ru1 Cl1 92.66(12) 3 . ?
Ru2 Ru1 Cl1 180.0 . . ?
N2 Ru2 N2 89.996(2) 2 4 ?
N2 Ru2 N2 179.0(2) 2 . ?
N2 Ru2 N2 89.996(2) 4 . ?
N2 Ru2 N2 89.996(2) 2 3 ?
N2 Ru2 N2 179.0(2) 4 3 ?
N2 Ru2 N2 89.996(2) . 3 ?
N2 Ru2 Ru1 90.49(12) 2 . ?
N2 Ru2 Ru1 90.49(12) 4 . ?
N2 Ru2 Ru1 90.49(12) . . ?
N2 Ru2 Ru1 90.49(12) 3 . ?
C1 N1 C2 113.7(5) . . ?
C1 N1 Ru1 119.2(4) . . ?
C2 N1 Ru1 126.8(3) . . ?
C1 N2 C8 117.9(5) . . ?
C1 N2 Ru2 117.4(4) . . ?
C8 N2 Ru2 124.6(4) . . ?
N1 C1 N2 122.5(5) . . ?
C3 C2 C7 119.0(6) . . ?
C3 C2 N1 120.3(6) . . ?
C7 C2 N1 120.7(6) . . ?
C2 C3 C4 120.1(7) . . ?
C5 C4 C3 120.9(8) . . ?
C4 C5 C6 119.2(8) . . ?
C5 C6 C7 121.1(8) . . ?
C6 C7 C2 119.7(8) . . ?
C13 C8 C9 118.0(6) . . ?
C13 C8 N2 122.0(6) . . ?
C9 C8 N2 119.9(6) . . ?
C10 C9 C8 120.6(7) . . ?
C11 C10 C9 121.2(8) . . ?
C10 C11 C12 119.4(7) . . ?
C11 C12 C13 120.4(8) . . ?
C8 C13 C12 120.3(7) . . ?

loop_
_geom_bond_atom_site_label_1
_geom_bond_atom_site_label_2
_geom_bond_distance
_geom_bond_site_symmetry_2
_geom_bond_publ_flag
O1 O1 1.22(9) 8_665 ?
O1 O2 1.47(4) . ?
O1 O3 1.51(5) . ?
O2 O1 1.47(4) 7_455 ?
O2 O3 1.74(5) . ?
O2 O3 1.74(5) 7_455 ?
O3 O1 1.51(5) 2_565 ?
O3 O2 1.74(5) 2_565 ?
Ru1 N1 2.091(5) 2 ?
Ru1 N1 2.091(5) 4 ?
Ru1 N1 2.091(5) . ?
Ru1 N1 2.091(5) 3 ?
Ru1 Ru2 2.3444(11) . ?
Ru1 Cl1 2.416(2) . ?
Ru2 N2 2.049(5) 2 ?
Ru2 N2 2.049(5) 4 ?
Ru2 N2 2.049(5) . ?
Ru2 N2 2.049(5) 3 ?
N1 C1 1.312(7) . ?
N1 C2 1.453(7) . ?
N2 C1 1.326(7) . ?
N2 C8 1.419(7) . ?
C2 C3 1.354(9) . ?
C2 C7 1.382(8) . ?
C3 C4 1.398(10) . ?
C4 C5 1.340(11) . ?
C5 C6 1.359(11) . ?
C6 C7 1.379(10) . ?
C8 C13 1.378(9) . ?
C8 C9 1.388(8) . ?
C9 C10 1.377(9) . ?
C10 C11 1.344(11) . ?
C11 C12 1.373(11) . ?
C12 C13 1.389(9) . ?
